data_9014725
loop_
_publ_author_name
'Kampf, A. R.'
'Mills, S. J.'

_publ_section_title
;
 The role of hydrogen in tellurites: crystal structure refinements of juabite,
 poughite and rodalquilarite
;
_journal_name_full 'Journal of Geosciences'
_journal_page_first 235
_journal_page_last 247
_journal_volume 56
_journal_year 2011
_chemical_compound_source 'Tambo mine, Coquimbo Regioin, Chile'
_chemical_formula_sum 'Fe2 H6 O13 S Te2'
_chemical_name_mineral Poughite
_space_group_IT_number 33
_symmetry_space_group_name_Hall 'P -2bc 2a'
_symmetry_space_group_name_H-M 'P 21 n b'
_cell_angle_alpha 90
_cell_angle_beta 90
_cell_angle_gamma 90
_cell_formula_units_Z 4
_cell_length_a 9.6967
_cell_length_b 14.2676
_cell_length_c 7.8748
_cell_volume 1089.468
_database_code_amcsd 0018500
_exptl_crystal_density_diffrn 3.737
_cod_original_formula_sum 'Fe2 Te2 S O13 H6'
_cod_database_code 9014725

loop_
_space_group_symop_operation_xyz
x,y,z
x,1/2+y,1/2-z
1/2+x,1/2-y,1/2+z
1/2+x,-y,-z

loop_
_atom_site_aniso_label
_atom_site_aniso_U_11
_atom_site_aniso_U_22
_atom_site_aniso_U_33
_atom_site_aniso_U_12
_atom_site_aniso_U_13
_atom_site_aniso_U_23
Fe1 0.00840 0.01860 0.00870 -0.00090 -0.00030 -0.00010
Fe2 0.00950 0.01450 0.00960 -0.00040 0.00000 -0.00100
Te1 0.00820 0.01600 0.01000 -0.00070 -0.00030 -0.00041
Te2 0.00850 0.01650 0.00970 -0.00110 -0.00030 0.00034
S1 0.01380 0.01320 0.01240 0.00130 0.00340 0.00060
OW1 0.02500 0.02100 0.02200 0.01000 0.00500 0.00200
OW2 0.03500 0.01400 0.02600 -0.00200 -0.01200 0.00200
O3 0.00400 0.02100 0.01100 -0.00400 -0.00100 0.00100
O4 0.00800 0.01700 0.00700 -0.00100 0.00000 -0.00200
O5 0.01300 0.02300 0.01300 0.00900 0.00100 0.00200
O6 0.00800 0.02200 0.00800 0.00400 0.00200 -0.00300
O7 0.01700 0.02600 0.01000 0.00300 0.00700 -0.00100
O8 0.01100 0.02800 0.01200 0.00100 -0.00200 0.00300
O9 0.01900 0.02000 0.01400 -0.00100 -0.00100 -0.00100
O10 0.01800 0.02100 0.01100 0.00300 0.00100 0.00000
O11 0.02200 0.01500 0.01900 -0.00600 -0.00100 0.00100
O12 0.01600 0.02400 0.02100 0.00800 0.00800 0.00200
OW13 0.09700 0.03600 0.03100 -0.00100 -0.02200 0.00300

loop_
_atom_site_label
_atom_site_fract_x
_atom_site_fract_y
_atom_site_fract_z
_atom_site_U_iso_or_equiv
_atom_site_type_symbol
_atom_site_attached_hydrogens
Fe1 0.78997 0.01378 0.05942 0.01190 Fe 0
Fe2 0.80679 0.46555 0.04731 0.01120 Fe 0
Te1 0.49972 0.40022 0.21999 0.01141 Te 0
Te2 0.07929 0.09149 0.21520 0.01157 Te 0
S1 0.71579 0.17290 0.33540 0.01320 S 0
OW1 0.89560 0.33720 0.07170 0.02300 O 0
H1a 0.86000 0.28800 0.12300 0.05000 H 0
H1b 0.95000 0.32200 -0.01400 0.05000 H 0
OW2 0.37070 0.11540 0.02820 0.02510 O 0
H2a 0.36700 0.16900 -0.02500 0.05000 H 0
H2b 0.42300 0.11700 0.12000 0.05000 H 0
O3 0.91780 0.01930 0.26090 0.01210 O 0
O4 0.68510 0.43850 0.26510 0.01060 O 0
O5 0.42760 0.01370 0.36070 0.01620 O 0
O6 0.14470 0.08590 0.44010 0.01270 O 0
O7 0.44140 0.41930 0.44510 0.01760 O 0
O8 0.17070 0.48650 0.36980 0.01690 O 0
O9 0.71960 0.09800 0.46300 0.01740 O 0
O10 0.69330 0.13300 0.16150 0.01680 O 0
O11 0.84790 0.22390 0.33820 0.01880 O 0
O12 0.60090 0.23520 0.37470 0.02000 O 0
OW13 0.21400 0.28450 0.28440 0.05500 O 0
H13a 0.23100 0.27200 0.39100 0.05000 H 0
H13b 0.16600 0.33600 0.27100 0.05000 H 0

loop_
_cod_changelog_entry_id
_cod_changelog_entry_author
_cod_changelog_entry_date
_cod_changelog_entry_text
1
;cod-tools version 3.8.0
Id: cif_guess_AMCSD_atom_types 9574 2023-05-10 09:00:05Z saulius
;
2023-05-10T18:55:26+03:00
;Derived atom types and hydrogen counts
from atom names that follow the AMCSD naming convention
(Wat == water, O-H == hydroxyl).
;

loop_
_cod_related_entry_id
_cod_related_entry_database
_cod_related_entry_code
1 AMCSD 0018500
